data_4519075
loop_
_publ_author_name
'Khade, Rahul L.'
'Abucayon, Erwin G.'
'Powell, Douglas R.'
'Richter-Addo, George B.'
'Zhang, Yong'

_publ_section_title
;
 Insights into the Observed trans-Bond Length Variations upon NO Binding
 to Ferric and Ferrous Porphyrins with Neutral Axial Ligands
;
_journal_issue 38
_journal_name_full 'ACS Omega'
_journal_page_first 24777
_journal_page_last 24787
_journal_paper_doi 10.1021/acsomega.1c03610
_journal_volume 6
_journal_year 2021
_chemical_formula_moiety 'C40 H50 Fe N6, F6 Sb'
_chemical_formula_sum 'C40 H50 F6 Fe N6 Sb'
_chemical_formula_weight 906.46
_space_group_crystal_system triclinic
_space_group_IT_number 2
_space_group_name_Hall '-P 1'
_space_group_name_H-M_alt 'P -1'
_atom_sites_solution_hydrogens mixed
_atom_sites_solution_primary direct
_atom_sites_solution_secondary difmap
_audit_creation_method SHELXL-2018/3
_cell_angle_alpha 66.470(7)
_cell_angle_beta 82.509(8)
_cell_angle_gamma 78.860(7)
_cell_formula_units_Z 2
_cell_length_a 11.502(4)
_cell_length_b 13.713(4)
_cell_length_c 13.952(4)
_cell_measurement_reflns_used 1002
_cell_measurement_temperature 100(2)
_cell_measurement_theta_max 17.01
_cell_measurement_theta_min 2.24
_cell_volume 1976.1(11)
_computing_cell_refinement 'SAINT (Bruker, 2007)'
_computing_data_collection 'APEX2 (Bruker, 2007)'
_computing_data_reduction 'SAINT (Bruker, 2007)'
_computing_molecular_graphics 'Mercury (CCDC, 2018)'
_computing_publication_material 'SHELXL-2018/3 (Sheldrick, 2015b)'
_computing_structure_refinement 'SHELXL-2018/3 (Sheldrick, 2015b)'
_computing_structure_solution 'SHELXT (Sheldrick, 2015a)'
_diffrn_ambient_temperature 100(2)
_diffrn_measured_fraction_theta_full 0.965
_diffrn_measured_fraction_theta_max 0.965
_diffrn_measurement_device_type 'Bruker APEX CCD'
_diffrn_measurement_method '\f and \w scans'
_diffrn_radiation_type MoK\a
_diffrn_radiation_wavelength 0.71073
_diffrn_reflns_av_R_equivalents 0.0467
_diffrn_reflns_av_unetI/netI 0.1303
_diffrn_reflns_Laue_measured_fraction_full 0.965
_diffrn_reflns_Laue_measured_fraction_max 0.965
_diffrn_reflns_limit_h_max 12
_diffrn_reflns_limit_h_min -11
_diffrn_reflns_limit_k_max 14
_diffrn_reflns_limit_k_min -12
_diffrn_reflns_limit_l_max 14
_diffrn_reflns_limit_l_min 0
_diffrn_reflns_number 9547
_diffrn_reflns_point_group_measured_fraction_full 0.965
_diffrn_reflns_point_group_measured_fraction_max 0.965
_diffrn_reflns_theta_full 22.208
_diffrn_reflns_theta_max 22.208
_diffrn_reflns_theta_min 1.595
_exptl_absorpt_coefficient_mu 1.116
_exptl_absorpt_correction_T_max 0.745
_exptl_absorpt_correction_T_min 0.625
_exptl_absorpt_correction_type multi-scan
_exptl_absorpt_process_details 'TWINABS 2012/1'
_exptl_crystal_colour purple
_exptl_crystal_density_diffrn 1.523
_exptl_crystal_description block
_exptl_crystal_F_000 926
_exptl_crystal_size_max 0.180
_exptl_crystal_size_mid 0.160
_exptl_crystal_size_min 0.110
_refine_diff_density_max 1.272
_refine_diff_density_min -0.798
_refine_diff_density_rms 0.149
_refine_ls_extinction_method none
_refine_ls_goodness_of_fit_ref 1.012
_refine_ls_hydrogen_treatment mixed
_refine_ls_matrix_type full
_refine_ls_number_parameters 549
_refine_ls_number_reflns 9547
_refine_ls_number_restraints 632
_refine_ls_restrained_S_all 1.026
_refine_ls_R_factor_all 0.1506
_refine_ls_R_factor_gt 0.0732
_refine_ls_shift/su_max 0.000
_refine_ls_shift/su_mean 0.000
_refine_ls_structure_factor_coef Fsqd
_refine_ls_weighting_details 'w=1/[\s^2^(Fo^2^)+(0.0650P)^2^+5.6000P] where P=(Fo^2^+2Fc^2^)/3'
_refine_ls_weighting_scheme calc
_refine_ls_wR_factor_gt 0.1527
_refine_ls_wR_factor_ref 0.1872
_reflns_Friedel_coverage 0.000
_reflns_number_gt 5321
_reflns_number_total 9547
_reflns_threshold_expression 'I > 2\s(I)'
_cod_data_source_file ao1c03610_si_002.cif
_cod_data_source_block 15043a
_cod_database_code 4519075
_shelx_space_group_comment
; 
The symmetry employed for this shelxl refinement is uniquely defined 
by the following loop, which should always be used as a source of 
symmetry information in preference to the above space-group names. 
They are only intended as comments. 
;
_shelx_estimated_absorpt_t_min 0.824
_shelx_estimated_absorpt_t_max 0.887

loop_
_space_group_symop_operation_xyz
'x, y, z'
'-x, -y, -z'

loop_
_atom_site_label
_atom_site_type_symbol
_atom_site_fract_x
_atom_site_fract_y
_atom_site_fract_z
_atom_site_U_iso_or_equiv
_atom_site_adp_type
_atom_site_occupancy
_atom_site_site_symmetry_order
_atom_site_calc_flag
_atom_site_refinement_flags_posn
_atom_site_refinement_flags_adp
_atom_site_refinement_flags_occupancy
_atom_site_disorder_assembly
_atom_site_disorder_group
Fe1 Fe 0.57256(15) 0.37383(14) 0.68171(13) 0.0300(5) Uani 1 1 d . . . . .
N1 N 0.4544(8) 0.4331(8) 0.7718(7) 0.026(2) Uani 1 1 d . . . . .
N2 N 0.5958(8) 0.5239(7) 0.5889(7) 0.029(2) Uani 1 1 d . . . . .
N3 N 0.6517(8) 0.3240(8) 0.5681(7) 0.033(3) Uani 1 1 d . . . . .
N4 N 0.5127(9) 0.2332(8) 0.7533(7) 0.033(3) Uani 1 1 d . . . . .
N5 N 0.7193(8) 0.3348(9) 0.7667(7) 0.035(3) Uani 1 1 d . . . . .
N6 N 0.8656(10) 0.2419(12) 0.8688(9) 0.076(4) Uani 1 1 d D . . . .
H6 H 0.906(2) 0.190(3) 0.907(2) 0.091 Uiso 1 1 d D U . . .
C1 C 0.3791(10) 0.3781(10) 0.8551(9) 0.027(3) Uani 1 1 d . . . . .
C2 C 0.3158(10) 0.4472(10) 0.9061(8) 0.028(3) Uani 1 1 d . . . . .
C3 C 0.3535(10) 0.5447(9) 0.8567(8) 0.024(3) Uani 1 1 d . . . . .
C4 C 0.4386(10) 0.5344(10) 0.7731(9) 0.025(3) Uani 1 1 d . . . . .
C5 C 0.4921(10) 0.6182(9) 0.6990(9) 0.028(3) Uani 1 1 d . . . . .
H5 H 0.477570 0.684528 0.708385 0.033 Uiso 1 1 calc R U . . .
C6 C 0.5646(10) 0.6145(10) 0.6129(9) 0.029(3) Uani 1 1 d . . . . .
C7 C 0.6135(10) 0.7036(10) 0.5346(9) 0.030(3) Uani 1 1 d . . . . .
C8 C 0.6746(10) 0.6678(11) 0.4620(9) 0.032(3) Uani 1 1 d . . . . .
C9 C 0.6635(11) 0.5579(11) 0.4950(9) 0.037(3) Uani 1 1 d . . . . .
C10 C 0.7165(10) 0.4892(11) 0.4441(9) 0.034(3) Uani 1 1 d . . . . .
H10 H 0.759516 0.520390 0.379210 0.041 Uiso 1 1 calc R U . . .
C11 C 0.7119(10) 0.3813(11) 0.4790(9) 0.033(3) Uani 1 1 d . . . . .
C12 C 0.7769(11) 0.3139(11) 0.4272(9) 0.037(3) Uani 1 1 d . . . . .
C13 C 0.7573(13) 0.2137(13) 0.4877(11) 0.054(4) Uani 1 1 d . . . . .
C14 C 0.6798(11) 0.2184(11) 0.5749(10) 0.036(3) Uani 1 1 d . . . . .
C15 C 0.6349(12) 0.1349(11) 0.6543(10) 0.045(4) Uani 1 1 d . . . . .
H15 H 0.661928 0.065645 0.652537 0.054 Uiso 1 1 calc R U . . .
C16 C 0.5556(11) 0.1381(10) 0.7363(10) 0.037(3) Uani 1 1 d . . . . .
C17 C 0.5009(12) 0.0517(10) 0.8106(9) 0.039(3) Uani 1 1 d . . . . .
C18 C 0.4229(11) 0.0916(10) 0.8727(9) 0.035(3) Uani 1 1 d . . . . .
C19 C 0.4326(11) 0.2031(10) 0.8374(9) 0.032(3) Uani 1 1 d . . . . .
C20 C 0.3687(10) 0.2716(9) 0.8837(8) 0.026(3) Uani 1 1 d . . . . .
H20 H 0.313027 0.242402 0.939884 0.031 Uiso 1 1 calc R U . . .
C21 C 0.2227(10) 0.4181(10) 0.9928(9) 0.036(3) Uani 1 1 d . . . . .
H21A H 0.166541 0.484151 0.988448 0.043 Uiso 1 1 calc R U . . .
H21B H 0.177631 0.368439 0.983055 0.043 Uiso 1 1 calc R U . . .
C22 C 0.2695(14) 0.3666(15) 1.0988(12) 0.086(6) Uani 1 1 d . . . . .
H22A H 0.321664 0.299033 1.105119 0.129 Uiso 1 1 d R U . . .
H22B H 0.203505 0.351654 1.151969 0.129 Uiso 1 1 d R U . . .
H22C H 0.314588 0.415064 1.109113 0.129 Uiso 1 1 d R U . . .
C23 C 0.3166(10) 0.6419(9) 0.8811(9) 0.034(3) Uani 1 1 d . . . . .
H23A H 0.232910 0.643272 0.909220 0.041 Uiso 1 1 calc R U . . .
H23B H 0.319769 0.706143 0.815187 0.041 Uiso 1 1 calc R U . . .
C24 C 0.3901(12) 0.6503(10) 0.9584(10) 0.047(4) Uani 1 1 d . . . . .
H24A H 0.390002 0.585912 1.023170 0.071 Uiso 1 1 d R U . . .
H24B H 0.356582 0.714293 0.973627 0.071 Uiso 1 1 d R U . . .
H24C H 0.471691 0.656028 0.928603 0.071 Uiso 1 1 d R U . . .
C25 C 0.6047(11) 0.8114(10) 0.5399(9) 0.040(3) Uani 1 1 d . . . . .
H25A H 0.522989 0.832570 0.565068 0.048 Uiso 1 1 calc R U . . .
H25B H 0.619048 0.865037 0.468518 0.048 Uiso 1 1 calc R U . . .
C26 C 0.6913(12) 0.8143(11) 0.6110(11) 0.050(4) Uani 1 1 d . . . . .
H26A H 0.679906 0.758877 0.680936 0.075 Uiso 1 1 d R U . . .
H26B H 0.676515 0.885297 0.615302 0.075 Uiso 1 1 d R U . . .
H26C H 0.772920 0.800701 0.583351 0.075 Uiso 1 1 d R U . . .
C27 C 0.7457(10) 0.7298(10) 0.3657(9) 0.039(3) Uani 1 1 d . . . . .
H27A H 0.712103 0.807175 0.342389 0.047 Uiso 1 1 calc R U . . .
H27B H 0.737526 0.705948 0.308926 0.047 Uiso 1 1 calc R U . . .
C28 C 0.8765(12) 0.7163(12) 0.3821(10) 0.062(4) Uani 1 1 d . . . . .
H28A H 0.885963 0.752216 0.428222 0.093 Uiso 1 1 d R U . . .
H28B H 0.919486 0.748742 0.314525 0.093 Uiso 1 1 d R U . . .
H28C H 0.908418 0.639565 0.414399 0.093 Uiso 1 1 d R U . . .
C29 C 0.8571(11) 0.3475(11) 0.3299(9) 0.044(4) Uani 1 1 d . . . . .
H29A H 0.826606 0.422085 0.283360 0.052 Uiso 1 1 calc R U . . .
H29B H 0.856919 0.299941 0.292035 0.052 Uiso 1 1 calc R U . . .
C30 C 0.9836(11) 0.3420(12) 0.3552(10) 0.058(4) Uani 1 1 d . . . . .
H30A H 0.985657 0.397120 0.382702 0.087 Uiso 1 1 d R U . . .
H30B H 1.035913 0.354780 0.291443 0.087 Uiso 1 1 d R U . . .
H30C H 1.010490 0.270676 0.407747 0.087 Uiso 1 1 d R U . . .
C31 C 0.8218(15) 0.1037(13) 0.4779(13) 0.077(5) Uani 1 1 d . U . . .
H31A H 0.898152 0.113234 0.435883 0.093 Uiso 1 1 calc R U . . .
H31B H 0.836619 0.045968 0.547721 0.093 Uiso 1 1 calc R U . . .
C32 C 0.7408(15) 0.0805(14) 0.4274(13) 0.086(5) Uani 1 1 d . U . . .
H32A H 0.666951 0.069696 0.471370 0.129 Uiso 1 1 d R U . . .
H32B H 0.773372 0.015143 0.414244 0.129 Uiso 1 1 d R U . . .
H32C H 0.724600 0.141104 0.360643 0.129 Uiso 1 1 d R U . . .
C33 C 0.5285(13) -0.0631(10) 0.8159(10) 0.046(4) Uani 1 1 d . . . . .
H33A H 0.612427 -0.077933 0.791780 0.056 Uiso 1 1 calc R U . . .
H33B H 0.517977 -0.113561 0.889484 0.056 Uiso 1 1 calc R U . . .
C34 C 0.4495(13) -0.0822(11) 0.7495(10) 0.056(4) Uani 1 1 d . . . . .
H34A H 0.366439 -0.066638 0.772774 0.084 Uiso 1 1 d R U . . .
H34B H 0.467937 -0.157403 0.756352 0.084 Uiso 1 1 d R U . . .
H34C H 0.462534 -0.034758 0.676036 0.084 Uiso 1 1 d R U . . .
C35 C 0.3352(12) 0.0346(10) 0.9531(9) 0.044(4) Uani 1 1 d . . . . .
H35A H 0.326512 0.059226 1.011803 0.053 Uiso 1 1 calc R U . . .
H35B H 0.365401 -0.043560 0.981063 0.053 Uiso 1 1 calc R U . . .
C36 C 0.2137(13) 0.0537(12) 0.9104(11) 0.064(5) Uani 1 1 d . . . . .
H36A H 0.188551 0.131162 0.873780 0.095 Uiso 1 1 d R U . . .
H36B H 0.155753 0.024624 0.968318 0.095 Uiso 1 1 d R U . . .
H36C H 0.218733 0.017671 0.861476 0.095 Uiso 1 1 d R U . . .
C37 C 0.7652(11) 0.2397(14) 0.8243(10) 0.059(4) Uani 1 1 d D . . . .
H37 H 0.734797 0.176181 0.835324 0.071 Uiso 1 1 calc R U . . .
C38 C 0.7903(12) 0.4055(13) 0.7713(10) 0.057(4) Uani 1 1 d . . . . .
H38 H 0.777798 0.481614 0.736214 0.069 Uiso 1 1 calc R U . . .
C39 C 0.8779(14) 0.3473(16) 0.8333(12) 0.069(5) Uani 1 1 d D U . . .
C40 C 0.9783(15) 0.3810(15) 0.8647(14) 0.099(6) Uani 1 1 d . . . . .
H40A H 0.971456 0.360984 0.940719 0.149 Uiso 1 1 d R U . . .
H40B H 0.974554 0.459225 0.829426 0.149 Uiso 1 1 d R U . . .
H40C H 1.054199 0.345154 0.844877 0.149 Uiso 1 1 d R U . . .
Sb1 Sb 1.0441(3) 0.1161(3) 1.1706(3) 0.0436(7) Uani 0.750(6) 1 d D U P A 1
F1 F 0.9778(7) 0.1261(7) 1.0519(5) 0.068(3) Uani 0.750(6) 1 d D U P A 1
F2 F 0.9804(7) 0.2583(5) 1.1451(7) 0.084(3) Uani 0.750(6) 1 d D U P A 1
F3 F 1.1793(6) 0.1606(6) 1.0899(6) 0.068(3) Uani 0.750(6) 1 d D U P A 1
F4 F 1.1113(8) 0.1054(7) 1.2885(6) 0.089(4) Uani 0.750(6) 1 d D U P A 1
F5 F 1.1075(8) -0.0262(5) 1.1945(7) 0.086(3) Uani 0.750(6) 1 d D U P A 1
F6 F 0.9076(7) 0.0730(8) 1.2499(7) 0.108(4) Uani 0.750(6) 1 d D U P A 1
Sb1' Sb 1.0383(9) 0.0906(8) 1.1736(9) 0.0436(7) Uani 0.250(6) 1 d D . P A 2
F1' F 1.017(2) 0.0160(17) 1.0935(16) 0.086(7) Uani 0.250(6) 1 d D U P A 2
F2' F 0.8872(12) 0.1678(17) 1.1463(17) 0.088(6) Uani 0.250(6) 1 d D U P A 2
F3' F 1.1003(19) 0.1934(14) 1.0558(13) 0.070(7) Uani 0.250(6) 1 d D U P A 2
F4' F 1.059(2) 0.1648(16) 1.2539(16) 0.081(6) Uani 0.250(6) 1 d D U P A 2
F5' F 1.1892(12) 0.0126(16) 1.2008(17) 0.079(7) Uani 0.250(6) 1 d D U P A 2
F6' F 0.9765(19) -0.0128(14) 1.2912(13) 0.080(7) Uani 0.250(6) 1 d D U P A 2

loop_
_atom_site_aniso_label
_atom_site_aniso_U_11
_atom_site_aniso_U_22
_atom_site_aniso_U_33
_atom_site_aniso_U_23
_atom_site_aniso_U_13
_atom_site_aniso_U_12
Fe1 0.0347(11) 0.0313(12) 0.0279(10) -0.0167(9) -0.0016(8) -0.0022(9)
N1 0.032(6) 0.024(6) 0.026(6) -0.013(5) -0.006(5) -0.001(5)
N2 0.038(6) 0.027(7) 0.021(6) -0.012(5) 0.000(5) 0.000(5)
N3 0.029(6) 0.045(8) 0.025(6) -0.017(6) 0.001(5) -0.002(6)
N4 0.044(7) 0.028(7) 0.032(6) -0.018(5) 0.000(5) -0.008(5)
N5 0.028(6) 0.045(8) 0.035(7) -0.023(6) -0.001(5) 0.000(6)
N6 0.053(9) 0.094(12) 0.059(9) -0.010(8) -0.017(7) 0.003(8)
C1 0.021(7) 0.033(9) 0.030(7) -0.015(7) -0.005(6) -0.001(6)
C2 0.030(7) 0.034(9) 0.017(7) -0.012(6) -0.003(6) 0.006(6)
C3 0.025(7) 0.024(8) 0.022(7) -0.011(6) -0.008(6) 0.003(6)
C4 0.030(7) 0.023(8) 0.025(7) -0.014(6) -0.016(6) 0.007(6)
C5 0.035(7) 0.014(7) 0.040(8) -0.015(6) -0.012(6) 0.002(6)
C6 0.028(7) 0.029(9) 0.025(7) -0.005(7) -0.006(6) -0.001(6)
C7 0.034(7) 0.023(8) 0.028(7) -0.005(7) -0.015(6) 0.009(6)
C8 0.026(7) 0.041(9) 0.024(7) -0.006(7) -0.001(6) -0.007(7)
C9 0.038(8) 0.054(10) 0.021(7) -0.010(7) -0.009(6) -0.015(7)
C10 0.038(8) 0.049(10) 0.021(7) -0.017(7) -0.004(6) -0.008(7)
C11 0.032(7) 0.040(9) 0.026(8) -0.016(7) -0.007(6) 0.003(7)
C12 0.045(9) 0.043(10) 0.024(7) -0.016(7) -0.005(6) -0.001(7)
C13 0.058(10) 0.060(11) 0.041(9) -0.027(9) 0.004(8) 0.006(8)
C14 0.045(9) 0.025(9) 0.034(8) -0.014(7) -0.007(7) 0.011(7)
C15 0.066(10) 0.033(9) 0.042(9) -0.022(8) 0.000(8) -0.004(8)
C16 0.048(9) 0.032(9) 0.034(8) -0.016(7) -0.006(7) -0.005(7)
C17 0.053(9) 0.033(9) 0.031(8) -0.012(7) -0.006(7) -0.005(7)
C18 0.044(8) 0.037(9) 0.032(8) -0.023(7) -0.003(7) -0.001(7)
C19 0.039(8) 0.038(9) 0.026(7) -0.016(7) -0.007(6) -0.007(7)
C20 0.034(7) 0.022(8) 0.021(7) -0.006(6) -0.002(6) -0.004(6)
C21 0.036(8) 0.035(8) 0.036(8) -0.018(7) -0.009(6) 0.009(6)
C22 0.068(12) 0.128(16) 0.077(13) -0.048(12) 0.007(10) -0.036(11)
C23 0.037(8) 0.030(8) 0.039(8) -0.021(7) -0.002(6) 0.004(6)
C24 0.067(10) 0.030(9) 0.047(9) -0.021(7) -0.003(8) -0.001(7)
C25 0.043(8) 0.035(9) 0.031(8) 0.000(7) -0.006(6) -0.005(7)
C26 0.054(9) 0.043(9) 0.067(10) -0.033(8) -0.010(8) -0.008(7)
C27 0.045(8) 0.036(9) 0.037(8) -0.011(7) -0.015(7) -0.006(7)
C28 0.073(11) 0.083(12) 0.034(8) -0.016(8) -0.004(8) -0.038(9)
C29 0.045(9) 0.057(10) 0.030(8) -0.025(7) 0.008(6) 0.002(7)
C30 0.045(9) 0.086(12) 0.045(9) -0.032(9) 0.001(7) -0.004(8)
C31 0.089(7) 0.080(7) 0.073(7) -0.040(5) 0.007(5) -0.019(5)
C32 0.079(9) 0.084(9) 0.086(9) -0.027(8) -0.009(7) -0.003(7)
C33 0.073(10) 0.029(9) 0.037(8) -0.013(7) -0.001(7) -0.007(7)
C34 0.077(11) 0.044(10) 0.045(9) -0.017(8) -0.005(8) -0.002(8)
C35 0.065(10) 0.031(9) 0.033(8) -0.013(7) 0.010(7) -0.009(7)
C36 0.078(12) 0.078(12) 0.049(9) -0.033(9) 0.016(9) -0.039(10)
C37 0.041(9) 0.065(12) 0.069(11) -0.019(10) -0.017(8) -0.009(9)
C38 0.047(9) 0.075(12) 0.047(9) -0.022(9) -0.013(8) 0.000(9)
C39 0.066(7) 0.075(7) 0.066(7) -0.027(5) 0.001(5) -0.012(5)
C40 0.093(14) 0.114(17) 0.108(16) -0.048(13) -0.029(12) -0.027(12)
Sb1 0.0403(7) 0.0581(17) 0.0347(6) -0.0226(11) -0.0033(5) -0.0019(10)
F1 0.080(7) 0.077(7) 0.055(6) -0.033(5) -0.027(5) 0.000(6)
F2 0.081(7) 0.079(7) 0.101(8) -0.059(6) -0.027(6) 0.034(6)
F3 0.059(6) 0.067(7) 0.092(7) -0.049(6) 0.022(6) -0.015(6)
F4 0.114(9) 0.097(9) 0.054(7) -0.024(6) -0.045(6) -0.001(7)
F5 0.109(8) 0.045(6) 0.103(8) -0.029(6) -0.040(7) 0.014(6)
F6 0.100(7) 0.136(8) 0.096(7) -0.055(6) 0.029(6) -0.039(6)
Sb1' 0.0403(7) 0.0581(17) 0.0347(6) -0.0226(11) -0.0033(5) -0.0019(10)
F1' 0.100(15) 0.084(13) 0.090(13) -0.046(12) -0.014(12) -0.014(12)
F2' 0.067(10) 0.093(11) 0.092(11) -0.036(10) -0.009(9) 0.013(10)
F3' 0.074(12) 0.060(11) 0.068(11) -0.023(10) 0.011(11) -0.004(11)
F4' 0.102(13) 0.077(12) 0.078(11) -0.047(10) -0.019(11) 0.003(11)
F5' 0.053(11) 0.073(12) 0.094(12) -0.019(10) -0.010(10) 0.002(10)
F6' 0.086(14) 0.075(13) 0.079(12) -0.032(11) 0.005(12) -0.014(12)

loop_
_atom_type_symbol
_atom_type_description
_atom_type_scat_dispersion_real
_atom_type_scat_dispersion_imag
_atom_type_scat_source
C C 0.0033 0.0016 'International Tables Vol C Tables 4.2.6.8 and 6.1.1.4'
H H 0.0000 0.0000 'International Tables Vol C Tables 4.2.6.8 and 6.1.1.4'
N N 0.0061 0.0033 'International Tables Vol C Tables 4.2.6.8 and 6.1.1.4'
F F 0.0171 0.0103 'International Tables Vol C Tables 4.2.6.8 and 6.1.1.4'
Fe Fe 0.3463 0.8444 'International Tables Vol C Tables 4.2.6.8 and 6.1.1.4'
Sb Sb -0.5866 1.5461 'International Tables Vol C Tables 4.2.6.8 and 6.1.1.4'

loop_
_geom_angle_atom_site_label_1
_geom_angle_atom_site_label_2
_geom_angle_atom_site_label_3
_geom_angle
_geom_angle_site_symmetry_1
_geom_angle_site_symmetry_3
_geom_angle_publ_flag
N2 Fe1 N4 165.3(4) . . ?
N2 Fe1 N1 89.0(4) . . ?
N4 Fe1 N1 88.7(4) . . ?
N2 Fe1 N3 89.2(4) . . ?
N4 Fe1 N3 89.0(4) . . ?
N1 Fe1 N3 164.1(4) . . ?
N2 Fe1 N5 97.5(4) . . ?
N4 Fe1 N5 97.2(4) . . ?
N1 Fe1 N5 99.1(3) . . ?
N3 Fe1 N5 96.8(4) . . ?
C4 N1 C1 104.0(9) . . ?
C4 N1 Fe1 127.5(8) . . ?
C1 N1 Fe1 128.2(8) . . ?
C6 N2 C9 104.4(10) . . ?
C6 N2 Fe1 126.9(7) . . ?
C9 N2 Fe1 128.0(8) . . ?
C11 N3 C14 104.5(10) . . ?
C11 N3 Fe1 127.3(9) . . ?
C14 N3 Fe1 126.7(8) . . ?
C19 N4 C16 104.2(10) . . ?
C19 N4 Fe1 128.7(8) . . ?
C16 N4 Fe1 126.7(8) . . ?
C37 N5 C38 106.8(11) . . ?
C37 N5 Fe1 125.8(10) . . ?
C38 N5 Fe1 127.4(9) . . ?
C39 N6 C37 105.7(13) . . ?
C39 N6 H6 129(2) . . ?
C37 N6 H6 125(2) . . ?
C20 C1 N1 123.7(10) . . ?
C20 C1 C2 125.2(11) . . ?
N1 C1 C2 111.1(10) . . ?
C3 C2 C1 107.1(10) . . ?
C3 C2 C21 127.1(11) . . ?
C1 C2 C21 125.8(11) . . ?
C2 C3 C4 105.9(10) . . ?
C2 C3 C23 127.9(11) . . ?
C4 C3 C23 126.2(11) . . ?
N1 C4 C5 123.5(11) . . ?
N1 C4 C3 111.9(10) . . ?
C5 C4 C3 124.5(11) . . ?
C6 C5 C4 126.3(11) . . ?
C6 C5 H5 116.9 . . ?
C4 C5 H5 116.9 . . ?
C5 C6 N2 124.1(11) . . ?
C5 C6 C7 125.2(11) . . ?
N2 C6 C7 110.7(10) . . ?
C8 C7 C6 106.8(11) . . ?
C8 C7 C25 128.3(12) . . ?
C6 C7 C25 124.8(11) . . ?
C7 C8 C9 107.3(11) . . ?
C7 C8 C27 127.5(12) . . ?
C9 C8 C27 125.2(11) . . ?
N2 C9 C10 123.2(12) . . ?
N2 C9 C8 110.9(11) . . ?
C10 C9 C8 125.9(12) . . ?
C11 C10 C9 126.1(12) . . ?
C11 C10 H10 117.0 . . ?
C9 C10 H10 117.0 . . ?
N3 C11 C10 125.1(11) . . ?
N3 C11 C12 111.8(12) . . ?
C10 C11 C12 123.0(12) . . ?
C13 C12 C11 105.8(12) . . ?
C13 C12 C29 127.1(12) . . ?
C11 C12 C29 127.0(13) . . ?
C12 C13 C14 108.1(12) . . ?
C12 C13 C31 127.8(13) . . ?
C14 C13 C31 123.6(14) . . ?
C15 C14 N3 122.7(11) . . ?
C15 C14 C13 127.4(13) . . ?
N3 C14 C13 109.9(12) . . ?
C14 C15 C16 128.6(12) . . ?
C14 C15 H15 115.7 . . ?
C16 C15 H15 115.7 . . ?
C15 C16 N4 122.7(12) . . ?
C15 C16 C17 126.9(12) . . ?
N4 C16 C17 110.3(11) . . ?
C18 C17 C16 107.5(11) . . ?
C18 C17 C33 128.3(12) . . ?
C16 C17 C33 124.2(12) . . ?
C17 C18 C19 106.4(11) . . ?
C17 C18 C35 126.9(12) . . ?
C19 C18 C35 126.3(11) . . ?
N4 C19 C20 124.6(12) . . ?
N4 C19 C18 111.5(11) . . ?
C20 C19 C18 123.8(11) . . ?
C1 C20 C19 125.7(11) . . ?
C1 C20 H20 117.2 . . ?
C19 C20 H20 117.2 . . ?
C22 C21 C2 114.0(11) . . ?
C22 C21 H21A 108.7 . . ?
C2 C21 H21A 108.7 . . ?
C22 C21 H21B 108.7 . . ?
C2 C21 H21B 108.7 . . ?
H21A C21 H21B 107.6 . . ?
C21 C22 H22A 109.3 . . ?
C21 C22 H22B 109.7 . . ?
H22A C22 H22B 109.5 . . ?
C21 C22 H22C 109.4 . . ?
H22A C22 H22C 109.5 . . ?
H22B C22 H22C 109.5 . . ?
C3 C23 C24 114.9(10) . . ?
C3 C23 H23A 108.5 . . ?
C24 C23 H23A 108.5 . . ?
C3 C23 H23B 108.5 . . ?
C24 C23 H23B 108.5 . . ?
H23A C23 H23B 107.5 . . ?
C23 C24 H24A 109.4 . . ?
C23 C24 H24B 109.7 . . ?
H24A C24 H24B 109.5 . . ?
C23 C24 H24C 109.4 . . ?
H24A C24 H24C 109.5 . . ?
H24B C24 H24C 109.5 . . ?
C7 C25 C26 113.5(10) . . ?
C7 C25 H25A 108.9 . . ?
C26 C25 H25A 108.9 . . ?
C7 C25 H25B 108.9 . . ?
C26 C25 H25B 108.9 . . ?
H25A C25 H25B 107.7 . . ?
C25 C26 H26A 109.1 . . ?
C25 C26 H26B 109.2 . . ?
H26A C26 H26B 109.5 . . ?
C25 C26 H26C 110.1 . . ?
H26A C26 H26C 109.5 . . ?
H26B C26 H26C 109.5 . . ?
C8 C27 C28 113.8(10) . . ?
C8 C27 H27A 108.8 . . ?
C28 C27 H27A 108.8 . . ?
C8 C27 H27B 108.8 . . ?
C28 C27 H27B 108.8 . . ?
H27A C27 H27B 107.7 . . ?
C27 C28 H28A 109.1 . . ?
C27 C28 H28B 109.6 . . ?
H28A C28 H28B 109.5 . . ?
C27 C28 H28C 109.7 . . ?
H28A C28 H28C 109.5 . . ?
H28B C28 H28C 109.5 . . ?
C12 C29 C30 111.5(10) . . ?
C12 C29 H29A 109.3 . . ?
C30 C29 H29A 109.3 . . ?
C12 C29 H29B 109.3 . . ?
C30 C29 H29B 109.3 . . ?
H29A C29 H29B 108.0 . . ?
C29 C30 H30A 109.4 . . ?
C29 C30 H30B 109.6 . . ?
H30A C30 H30B 109.5 . . ?
C29 C30 H30C 109.5 . . ?
H30A C30 H30C 109.5 . . ?
H30B C30 H30C 109.5 . . ?
C32 C31 C13 103.0(14) . . ?
C32 C31 H31A 111.2 . . ?
C13 C31 H31A 111.2 . . ?
C32 C31 H31B 111.2 . . ?
C13 C31 H31B 111.2 . . ?
H31A C31 H31B 109.1 . . ?
C31 C32 H32A 109.4 . . ?
C31 C32 H32B 110.0 . . ?
H32A C32 H32B 109.5 . . ?
C31 C32 H32C 108.9 . . ?
H32A C32 H32C 109.5 . . ?
H32B C32 H32C 109.5 . . ?
C34 C33 C17 111.7(11) . . ?
C34 C33 H33A 109.3 . . ?
C17 C33 H33A 109.3 . . ?
C34 C33 H33B 109.3 . . ?
C17 C33 H33B 109.3 . . ?
H33A C33 H33B 108.0 . . ?
C33 C34 H34A 109.3 . . ?
C33 C34 H34B 109.6 . . ?
H34A C34 H34B 109.5 . . ?
C33 C34 H34C 109.5 . . ?
H34A C34 H34C 109.5 . . ?
H34B C34 H34C 109.5 . . ?
C18 C35 C36 112.7(11) . . ?
C18 C35 H35A 109.0 . . ?
C36 C35 H35A 109.0 . . ?
C18 C35 H35B 109.0 . . ?
C36 C35 H35B 109.0 . . ?
H35A C35 H35B 107.8 . . ?
C35 C36 H36A 109.3 . . ?
C35 C36 H36B 109.7 . . ?
H36A C36 H36B 109.5 . . ?
C35 C36 H36C 109.5 . . ?
H36A C36 H36C 109.5 . . ?
H36B C36 H36C 109.5 . . ?
N5 C37 N6 110.9(14) . . ?
N5 C37 H37 124.6 . . ?
N6 C37 H37 124.6 . . ?
C39 C38 N5 108.2(15) . . ?
C39 C38 H38 125.9 . . ?
N5 C38 H38 125.9 . . ?
C38 C39 N6 108.4(16) . . ?
C38 C39 C40 130.6(18) . . ?
N6 C39 C40 121.0(16) . . ?
C39 C40 H40A 109.2 . . ?
C39 C40 H40B 109.4 . . ?
H40A C40 H40B 109.5 . . ?
C39 C40 H40C 109.9 . . ?
H40A C40 H40C 109.5 . . ?
H40B C40 H40C 109.5 . . ?
F4 Sb1 F3 90.1(3) . . ?
F4 Sb1 F6 90.5(3) . . ?
F3 Sb1 F6 179.2(4) . . ?
F4 Sb1 F2 90.3(3) . . ?
F3 Sb1 F2 89.6(3) . . ?
F6 Sb1 F2 89.9(3) . . ?
F4 Sb1 F5 90.4(3) . . ?
F3 Sb1 F5 90.2(3) . . ?
F6 Sb1 F5 90.3(3) . . ?
F2 Sb1 F5 179.3(3) . . ?
F4 Sb1 F1 179.5(4) . . ?
F3 Sb1 F1 89.6(3) . . ?
F6 Sb1 F1 89.8(3) . . ?
F2 Sb1 F1 90.1(3) . . ?
F5 Sb1 F1 89.2(3) . . ?
F2' Sb1' F4' 90.2(3) . . ?
F2' Sb1' F3' 90.3(3) . . ?
F4' Sb1' F3' 90.2(3) . . ?
F2' Sb1' F5' 179.6(4) . . ?
F4' Sb1' F5' 90.1(3) . . ?
F3' Sb1' F5' 89.9(3) . . ?
F2' Sb1' F1' 89.8(3) . . ?
F4' Sb1' F1' 179.9(4) . . ?
F3' Sb1' F1' 89.9(3) . . ?
F5' Sb1' F1' 89.8(3) . . ?
F2' Sb1' F6' 89.8(3) . . ?
F4' Sb1' F6' 90.1(3) . . ?
F3' Sb1' F6' 179.7(4) . . ?
F5' Sb1' F6' 90.0(3) . . ?
F1' Sb1' F6' 89.8(3) . . ?

loop_
_geom_bond_atom_site_label_1
_geom_bond_atom_site_label_2
_geom_bond_distance
_geom_bond_site_symmetry_2
_geom_bond_publ_flag
Fe1 N2 1.995(9) . ?
Fe1 N4 1.996(10) . ?
Fe1 N1 2.008(9) . ?
Fe1 N3 2.014(9) . ?
Fe1 N5 2.051(10) . ?
N1 C4 1.372(13) . ?
N1 C1 1.401(14) . ?
N2 C6 1.383(14) . ?
N2 C9 1.388(14) . ?
N3 C11 1.360(15) . ?
N3 C14 1.389(15) . ?
N4 C19 1.370(14) . ?
N4 C16 1.404(14) . ?
N5 C37 1.278(16) . ?
N5 C38 1.407(17) . ?
N6 C39 1.36(2) . ?
N6 C37 1.390(17) . ?
N6 H6 0.79(3) . ?
C1 C20 1.377(15) . ?
C1 C2 1.439(15) . ?
C2 C3 1.364(15) . ?
C2 C21 1.487(16) . ?
C3 C4 1.456(15) . ?
C3 C23 1.477(15) . ?
C4 C5 1.388(15) . ?
C5 C6 1.383(15) . ?
C5 H5 0.9500 . ?
C6 C7 1.429(16) . ?
C7 C8 1.357(15) . ?
C7 C25 1.493(16) . ?
C8 C9 1.415(17) . ?
C8 C27 1.506(16) . ?
C9 C10 1.402(16) . ?
C10 C11 1.370(16) . ?
C10 H10 0.9500 . ?
C11 C12 1.436(16) . ?
C12 C13 1.340(18) . ?
C12 C29 1.499(16) . ?
C13 C14 1.427(17) . ?
C13 C31 1.60(2) . ?
C14 C15 1.367(17) . ?
C15 C16 1.376(17) . ?
C15 H15 0.9500 . ?
C16 C17 1.419(17) . ?
C17 C18 1.357(16) . ?
C17 C33 1.518(16) . ?
C18 C19 1.430(16) . ?
C18 C35 1.482(16) . ?
C19 C20 1.390(15) . ?
C20 H20 0.9500 . ?
C21 C22 1.484(18) . ?
C21 H21A 0.9900 . ?
C21 H21B 0.9900 . ?
C22 H22A 0.9800 . ?
C22 H22B 0.9800 . ?
C22 H22C 0.9800 . ?
C23 C24 1.505(16) . ?
C23 H23A 0.9900 . ?
C23 H23B 0.9900 . ?
C24 H24A 0.9800 . ?
C24 H24B 0.9800 . ?
C24 H24C 0.9800 . ?
C25 C26 1.510(16) . ?
C25 H25A 0.9900 . ?
C25 H25B 0.9900 . ?
C26 H26A 0.9800 . ?
C26 H26B 0.9800 . ?
C26 H26C 0.9800 . ?
C27 C28 1.516(17) . ?
C27 H27A 0.9900 . ?
C27 H27B 0.9900 . ?
C28 H28A 0.9800 . ?
C28 H28B 0.9800 . ?
C28 H28C 0.9800 . ?
C29 C30 1.522(16) . ?
C29 H29A 0.9900 . ?
C29 H29B 0.9900 . ?
C30 H30A 0.9800 . ?
C30 H30B 0.9800 . ?
C30 H30C 0.9800 . ?
C31 C32 1.39(2) . ?
C31 H31A 0.9900 . ?
C31 H31B 0.9900 . ?
C32 H32A 0.9800 . ?
C32 H32B 0.9800 . ?
C32 H32C 0.9800 . ?
C33 C34 1.502(17) . ?
C33 H33A 0.9900 . ?
C33 H33B 0.9900 . ?
C34 H34A 0.9800 . ?
C34 H34B 0.9800 . ?
C34 H34C 0.9800 . ?
C35 C36 1.526(17) . ?
C35 H35A 0.9900 . ?
C35 H35B 0.9900 . ?
C36 H36A 0.9800 . ?
C36 H36B 0.9800 . ?
C36 H36C 0.9800 . ?
C37 H37 0.9500 . ?
C38 C39 1.33(2) . ?
C38 H38 0.9500 . ?
C39 C40 1.50(2) . ?
C40 H40A 0.9800 . ?
C40 H40B 0.9800 . ?
C40 H40C 0.9800 . ?
Sb1 F4 1.850(5) . ?
Sb1 F3 1.850(5) . ?
Sb1 F6 1.850(5) . ?
Sb1 F2 1.852(5) . ?
Sb1 F5 1.855(5) . ?
Sb1 F1 1.857(5) . ?
Sb1' F2' 1.851(6) . ?
Sb1' F4' 1.851(6) . ?
Sb1' F3' 1.852(6) . ?
Sb1' F5' 1.853(6) . ?
Sb1' F1' 1.854(6) . ?
Sb1' F6' 1.854(6) . ?

loop_
_geom_hbond_atom_site_label_D
_geom_hbond_atom_site_label_H
_geom_hbond_atom_site_label_A
_geom_hbond_distance_DH
_geom_hbond_distance_HA
_geom_hbond_distance_DA
_geom_hbond_angle_DHA
_geom_hbond_site_symmetry_A
_geom_hbond_publ_flag
N6 H6 F1 0.79(3) 2.07(3) 2.746(13) 143(2) . yes
C20 H20 F3 0.95 2.44 3.389(13) 176.8 1_455 yes
C37 H37 F5 0.95 2.60 3.106(16) 114.0 2_757 yes
C40 H40A F2 0.98 2.63 3.59(2) 165.1 . yes
C40 H40A F3' 0.98 2.53 3.13(3) 119.3 . yes

loop_
_geom_torsion_atom_site_label_1
_geom_torsion_atom_site_label_2
_geom_torsion_atom_site_label_3
_geom_torsion_atom_site_label_4
_geom_torsion
_geom_torsion_site_symmetry_1
_geom_torsion_site_symmetry_2
_geom_torsion_site_symmetry_3
_geom_torsion_site_symmetry_4
_geom_torsion_publ_flag
C4 N1 C1 C20 -178.7(10) . . . . ?
Fe1 N1 C1 C20 -5.2(15) . . . . ?
C4 N1 C1 C2 0.9(11) . . . . ?
Fe1 N1 C1 C2 174.5(7) . . . . ?
C20 C1 C2 C3 178.2(10) . . . . ?
N1 C1 C2 C3 -1.5(12) . . . . ?
C20 C1 C2 C21 -4.7(18) . . . . ?
N1 C1 C2 C21 175.6(10) . . . . ?
C1 C2 C3 C4 1.4(12) . . . . ?
C21 C2 C3 C4 -175.7(10) . . . . ?
C1 C2 C3 C23 -178.9(10) . . . . ?
C21 C2 C3 C23 4.0(19) . . . . ?
C1 N1 C4 C5 -176.2(10) . . . . ?
Fe1 N1 C4 C5 10.1(15) . . . . ?
C1 N1 C4 C3 -0.1(11) . . . . ?
Fe1 N1 C4 C3 -173.7(7) . . . . ?
C2 C3 C4 N1 -0.9(12) . . . . ?
C23 C3 C4 N1 179.4(10) . . . . ?
C2 C3 C4 C5 175.3(10) . . . . ?
C23 C3 C4 C5 -4.5(17) . . . . ?
N1 C4 C5 C6 2.2(18) . . . . ?
C3 C4 C5 C6 -173.6(10) . . . . ?
C4 C5 C6 N2 -1.0(18) . . . . ?
C4 C5 C6 C7 176.4(10) . . . . ?
C9 N2 C6 C5 177.3(10) . . . . ?
Fe1 N2 C6 C5 -12.5(16) . . . . ?
C9 N2 C6 C7 -0.4(12) . . . . ?
Fe1 N2 C6 C7 169.8(7) . . . . ?
C5 C6 C7 C8 -177.4(11) . . . . ?
N2 C6 C7 C8 0.3(13) . . . . ?
C5 C6 C7 C25 7.0(18) . . . . ?
N2 C6 C7 C25 -175.3(10) . . . . ?
C6 C7 C8 C9 0.0(13) . . . . ?
C25 C7 C8 C9 175.4(11) . . . . ?
C6 C7 C8 C27 -177.8(11) . . . . ?
C25 C7 C8 C27 -2.5(19) . . . . ?
C6 N2 C9 C10 178.1(10) . . . . ?
Fe1 N2 C9 C10 7.9(16) . . . . ?
C6 N2 C9 C8 0.5(12) . . . . ?
Fe1 N2 C9 C8 -169.7(8) . . . . ?
C7 C8 C9 N2 -0.3(13) . . . . ?
C27 C8 C9 N2 177.6(10) . . . . ?
C7 C8 C9 C10 -177.8(11) . . . . ?
C27 C8 C9 C10 0.1(19) . . . . ?
N2 C9 C10 C11 -1.5(18) . . . . ?
C8 C9 C10 C11 175.7(11) . . . . ?
C14 N3 C11 C10 -175.8(11) . . . . ?
Fe1 N3 C11 C10 -9.0(16) . . . . ?
C14 N3 C11 C12 1.1(13) . . . . ?
Fe1 N3 C11 C12 167.9(8) . . . . ?
C9 C10 C11 N3 2.1(19) . . . . ?
C9 C10 C11 C12 -174.5(11) . . . . ?
N3 C11 C12 C13 -1.4(14) . . . . ?
C10 C11 C12 C13 175.6(11) . . . . ?
N3 C11 C12 C29 -177.3(11) . . . . ?
C10 C11 C12 C29 -0.3(19) . . . . ?
C11 C12 C13 C14 1.0(15) . . . . ?
C29 C12 C13 C14 176.9(11) . . . . ?
C11 C12 C13 C31 -170.2(13) . . . . ?
C29 C12 C13 C31 6(2) . . . . ?
C11 N3 C14 C15 -179.2(12) . . . . ?
Fe1 N3 C14 C15 13.9(17) . . . . ?
C11 N3 C14 C13 -0.5(13) . . . . ?
Fe1 N3 C14 C13 -167.4(8) . . . . ?
C12 C13 C14 C15 178.3(13) . . . . ?
C31 C13 C14 C15 -10(2) . . . . ?
C12 C13 C14 N3 -0.3(15) . . . . ?
C31 C13 C14 N3 171.3(12) . . . . ?
N3 C14 C15 C16 2(2) . . . . ?
C13 C14 C15 C16 -176.5(13) . . . . ?
C14 C15 C16 N4 -4(2) . . . . ?
C14 C15 C16 C17 172.4(13) . . . . ?
C19 N4 C16 C15 176.6(11) . . . . ?
Fe1 N4 C16 C15 -10.4(16) . . . . ?
C19 N4 C16 C17 -0.1(13) . . . . ?
Fe1 N4 C16 C17 172.8(8) . . . . ?
C15 C16 C17 C18 -175.6(12) . . . . ?
N4 C16 C17 C18 1.0(14) . . . . ?
C15 C16 C17 C33 5(2) . . . . ?
N4 C16 C17 C33 -178.8(10) . . . . ?
C16 C17 C18 C19 -1.5(14) . . . . ?
C33 C17 C18 C19 178.4(11) . . . . ?
C16 C17 C18 C35 172.2(12) . . . . ?
C33 C17 C18 C35 -8(2) . . . . ?
C16 N4 C19 C20 178.8(11) . . . . ?
Fe1 N4 C19 C20 6.1(16) . . . . ?
C16 N4 C19 C18 -0.8(12) . . . . ?
Fe1 N4 C19 C18 -173.6(8) . . . . ?
C17 C18 C19 N4 1.5(14) . . . . ?
C35 C18 C19 N4 -172.2(11) . . . . ?
C17 C18 C19 C20 -178.2(11) . . . . ?
C35 C18 C19 C20 8.1(19) . . . . ?
N1 C1 C20 C19 2.1(18) . . . . ?
C2 C1 C20 C19 -177.5(11) . . . . ?
N4 C19 C20 C1 -2.6(18) . . . . ?
C18 C19 C20 C1 177.0(11) . . . . ?
C3 C2 C21 C22 -95.3(15) . . . . ?
C1 C2 C21 C22 88.1(15) . . . . ?
C2 C3 C23 C24 90.1(15) . . . . ?
C4 C3 C23 C24 -90.2(14) . . . . ?
C8 C7 C25 C26 -96.2(14) . . . . ?
C6 C7 C25 C26 78.4(15) . . . . ?
C7 C8 C27 C28 93.6(15) . . . . ?
C9 C8 C27 C28 -83.9(15) . . . . ?
C13 C12 C29 C30 -87.3(17) . . . . ?
C11 C12 C29 C30 87.8(15) . . . . ?
C12 C13 C31 C32 -100.2(18) . . . . ?
C14 C13 C31 C32 89.8(17) . . . . ?
C18 C17 C33 C34 90.1(16) . . . . ?
C16 C17 C33 C34 -90.1(15) . . . . ?
C17 C18 C35 C36 -92.9(16) . . . . ?
C19 C18 C35 C36 79.5(16) . . . . ?
C38 N5 C37 N6 0.0(6) . . . . ?
Fe1 N5 C37 N6 178.6(7) . . . . ?
C39 N6 C37 N5 -0.1(7) . . . . ?
C37 N5 C38 C39 0.1(10) . . . . ?
Fe1 N5 C38 C39 -178.5(8) . . . . ?
N5 C38 C39 N6 -0.1(13) . . . . ?
N5 C38 C39 C40 179.6(15) . . . . ?
C37 N6 C39 C38 0.1(11) . . . . ?
C37 N6 C39 C40 -179.6(13) . . . . ?
